data_7212478
loop_
_publ_author_name
'Pachfule, Pradip'
'Panda, Tamas'
'Dey, Chandan'
'Banerjee, Rahul'

_publ_section_title
;
 Structural diversity in a series of metal--organic frameworks (MOFs)
 composed of divalent transition metals, 4,4&#x2032;-bipyridine and a
 flexible carboxylic acid
;
_journal_issue 8
_journal_name_full CrystEngComm
_journal_page_first 2381
_journal_paper_doi 10.1039/c000723d
_journal_volume 12
_journal_year 2010
_chemical_formula_moiety 'C24 H26 Cd N2 O4, C3 H7 N O'
_chemical_formula_sum 'C27 H33 Cd N3 O5'
_chemical_formula_weight 591.97
_chemical_name_common Cd-ADA-1
_chemical_name_systematic
;
?
;
_space_group_IT_number 2
_symmetry_cell_setting triclinic
_symmetry_space_group_name_Hall '-P 1'
_symmetry_space_group_name_H-M 'P -1'
_atom_sites_solution_hydrogens geom
_atom_sites_solution_primary direct
_atom_sites_solution_secondary difmap
_cell_angle_alpha 71.631(8)
_cell_angle_beta 89.933(8)
_cell_angle_gamma 75.659(8)
_cell_formula_units_Z 2
_cell_length_a 8.924(5)
_cell_length_b 10.297(5)
_cell_length_c 15.620(8)
_cell_measurement_reflns_used 5118
_cell_measurement_temperature 298(2)
_cell_measurement_theta_max 27.65
_cell_measurement_theta_min 2.36
_cell_volume 1315.1(12)
_computing_cell_refinement 'Bruker SMART'
_computing_data_collection 'Bruker SMART'
_computing_data_reduction 'Bruker SAINT'
_computing_molecular_graphics 'Bruker SHELXTL'
_computing_publication_material 'Bruker SHELXTL'
_computing_structure_refinement 'Bruker SHELXTL'
_computing_structure_solution 'Bruker SHELXTL'
_diffrn_ambient_temperature 298(2)
_diffrn_measured_fraction_theta_full 0.981
_diffrn_measured_fraction_theta_max 0.881
_diffrn_measurement_device_type 'CCD area detector'
_diffrn_measurement_method 'phi and omega scans'
_diffrn_radiation_monochromator graphite
_diffrn_radiation_source 'fine-focus sealed tube'
_diffrn_radiation_type MoK\a
_diffrn_radiation_wavelength 0.71073
_diffrn_reflns_av_R_equivalents 0.1124
_diffrn_reflns_av_sigmaI/netI 0.1073
_diffrn_reflns_limit_h_max 11
_diffrn_reflns_limit_h_min -11
_diffrn_reflns_limit_k_max 13
_diffrn_reflns_limit_k_min -11
_diffrn_reflns_limit_l_max 20
_diffrn_reflns_limit_l_min -19
_diffrn_reflns_number 10533
_diffrn_reflns_theta_full 28.09
_diffrn_reflns_theta_max 28.09
_diffrn_reflns_theta_min 1.38
_exptl_absorpt_coefficient_mu 0.877
_exptl_absorpt_correction_T_max 0.9653
_exptl_absorpt_correction_T_min 0.9486
_exptl_absorpt_correction_type multi-scan
_exptl_absorpt_process_details 'Blessing, Acta Cryst. (1995) A51 33-58'
_exptl_crystal_colour colorless
_exptl_crystal_density_diffrn 1.498
_exptl_crystal_density_method 'not measured'
_exptl_crystal_description Prismic
_exptl_crystal_F_000 614
_exptl_crystal_size_max 0.14
_exptl_crystal_size_mid 0.12
_exptl_crystal_size_min 0.09
_refine_diff_density_max 2.176
_refine_diff_density_min -1.462
_refine_diff_density_rms 0.188
_refine_ls_extinction_method none
_refine_ls_goodness_of_fit_ref 1.067
_refine_ls_hydrogen_treatment constr
_refine_ls_matrix_type full
_refine_ls_number_parameters 327
_refine_ls_number_reflns 5636
_refine_ls_number_restraints 1
_refine_ls_restrained_S_all 1.067
_refine_ls_R_factor_all 0.0716
_refine_ls_R_factor_gt 0.0607
_refine_ls_shift/su_max 0.002
_refine_ls_shift/su_mean 0.000
_refine_ls_structure_factor_coef Fsqd
_refine_ls_weighting_details 'calc w=1/[\s^2^(Fo^2^)+(0.0740P)^2^+1.8681P] where P=(Fo^2^+2Fc^2^)/3'
_refine_ls_weighting_scheme calc
_refine_ls_wR_factor_gt 0.1505
_refine_ls_wR_factor_ref 0.1618
_reflns_number_gt 4944
_reflns_number_total 6236
_reflns_threshold_expression >2sigma(I)
_cod_data_source_file c000723d.txt
_cod_data_source_block Cd-ADA-1
_cod_depositor_comments
;
The following automatic conversions were performed:

'_symmetry_cell_setting' value 'Triclinic' changed to 'triclinic'
according to /home/saulius/struct/CIF-dictionaries/cif_core.dic
dictionary named 'cif_core.dic' version 2.4.2 from 2011-04-26.

Automatic conversion script
Id: cif_fix_values 1891 2012-01-12 08:04:46Z andrius 
;
_cod_original_sg_symbol_H-M P-1
_cod_original_formula_sum 'C27 H33 Cd N3 O5 '
_cod_database_code 7212478

loop_
_symmetry_equiv_pos_as_xyz
'x, y, z'
'-x, -y, -z'

loop_
_atom_site_label
_atom_site_type_symbol
_atom_site_fract_x
_atom_site_fract_y
_atom_site_fract_z
_atom_site_U_iso_or_equiv
_atom_site_adp_type
_atom_site_occupancy
_atom_site_symmetry_multiplicity
_atom_site_calc_flag
_atom_site_refinement_flags
C1 C 0.2932(6) 0.1897(6) 0.2166(4) 0.0326(12) Uani 1 1 d .
C2 C 0.1928(6) 0.1201(6) 0.2855(4) 0.0360(12) Uani 1 1 d .
H2A H 0.2599 0.0509 0.3369 0.043 Uiso 1 1 calc R
H2B H 0.1395 0.0692 0.2585 0.043 Uiso 1 1 calc R
C3 C 0.1480(7) 0.2890(8) 0.3790(4) 0.0455(15) Uani 1 1 d .
H3A H 0.2158 0.2142 0.4278 0.055 Uiso 1 1 calc R
H3B H 0.2104 0.3465 0.3421 0.055 Uiso 1 1 calc R
C4 C -0.0347(6) 0.3428(6) 0.2435(3) 0.0298(11) Uani 1 1 d .
H4A H -0.0825 0.3028 0.2057 0.036 Uiso 1 1 calc R
H4B H 0.0276 0.4001 0.2063 0.036 Uiso 1 1 calc R
C5 C 0.0226(7) 0.3815(8) 0.4187(4) 0.0491(17) Uani 1 1 d .
H5 H 0.0726 0.4233 0.4552 0.059 Uiso 1 1 calc R
C6 C -0.0818(7) 0.5011(8) 0.3392(4) 0.0456(15) Uani 1 1 d .
H6A H -0.0193 0.5584 0.3022 0.055 Uiso 1 1 calc R
H6B H -0.1597 0.5619 0.3629 0.055 Uiso 1 1 calc R
C7 C -0.1626(6) 0.4376(6) 0.2803(4) 0.0327(12) Uani 1 1 d .
C8 C -0.2639(6) 0.5627(6) 0.2029(4) 0.0336(12) Uani 1 1 d .
H8A H -0.3435 0.6159 0.2303 0.040 Uiso 1 1 calc R
H8B H -0.1989 0.6245 0.1748 0.040 Uiso 1 1 calc R
C9 C -0.3447(5) 0.5341(5) 0.1275(4) 0.0286(11) Uani 1 1 d .
C10 C -0.2601(7) 0.3464(7) 0.3422(4) 0.0436(14) Uani 1 1 d .
H10A H -0.3380 0.4056 0.3669 0.052 Uiso 1 1 calc R
H10B H -0.3129 0.3059 0.3070 0.052 Uiso 1 1 calc R
C11 C -0.0744(9) 0.2919(10) 0.4775(4) 0.062(2) Uani 1 1 d .
H11A H -0.1522 0.3501 0.5028 0.075 Uiso 1 1 calc R
H11B H -0.0086 0.2169 0.5271 0.075 Uiso 1 1 calc R
C12 C -0.1540(8) 0.2271(8) 0.4198(4) 0.0526(18) Uani 1 1 d .
H12 H -0.2160 0.1687 0.4578 0.063 Uiso 1 1 calc R
C13 C -0.0302(7) 0.1351(7) 0.3807(4) 0.0449(15) Uani 1 1 d .
H13A H -0.0801 0.0928 0.3453 0.054 Uiso 1 1 calc R
H13B H 0.0355 0.0591 0.4298 0.054 Uiso 1 1 calc R
C14 C 0.0702(6) 0.2228(6) 0.3204(4) 0.0341(12) Uani 1 1 d .
C15 C 0.1347(6) 0.5937(6) 0.0246(4) 0.0347(12) Uani 1 1 d .
H15 H 0.1296 0.5499 -0.0187 0.042 Uiso 1 1 calc R
C16 C 0.0141(6) 0.7101(6) 0.0228(4) 0.0343(12) Uani 1 1 d .
H16 H -0.0691 0.7425 -0.0210 0.041 Uiso 1 1 calc R
C17 C 0.0182(5) 0.7780(5) 0.0867(4) 0.0284(10) Uani 1 1 d .
C18 C 0.1454(6) 0.7229(6) 0.1506(4) 0.0382(13) Uani 1 1 d .
H18 H 0.1529 0.7639 0.1951 0.046 Uiso 1 1 calc R
C19 C 0.2614(6) 0.6061(7) 0.1477(4) 0.0407(14) Uani 1 1 d .
H19 H 0.3456 0.5711 0.1910 0.049 Uiso 1 1 calc R
C20 C -0.1081(5) 0.9033(5) 0.0862(4) 0.0277(10) Uani 1 1 d .
C21 C -0.2334(7) 0.9609(7) 0.0203(5) 0.0453(16) Uani 1 1 d .
H21 H -0.2399 0.9200 -0.0244 0.054 Uiso 1 1 calc R
C22 C -0.1076(7) 0.9716(7) 0.1504(5) 0.0512(18) Uani 1 1 d .
H22 H -0.0274 0.9376 0.1962 0.061 Uiso 1 1 calc R
C26 C 0.7735(8) 0.0902(7) 0.1460(5) 0.0492(17) Uani 1 1 d .
H26 H 0.7784 0.1349 0.1888 0.059 Uiso 1 1 calc R
C27 C 0.6511(7) 0.0796(6) 0.0214(5) 0.0438(15) Uani 1 1 d .
H27 H 0.5691 0.1161 -0.0233 0.053 Uiso 1 1 calc R
Cd1 Cd 0.44946(4) 0.33689(4) 0.08854(2) 0.02549(15) Uani 1 1 d .
N1 N 0.6525(5) 0.1438(5) 0.0838(3) 0.0330(10) Uani 1 1 d .
N2 N 0.2580(5) 0.5414(5) 0.0859(3) 0.0313(10) Uani 1 1 d .
O1 O 0.4014(5) 0.2316(5) 0.2417(3) 0.0435(10) Uani 1 1 d .
O2 O 0.2635(5) 0.2068(5) 0.1346(3) 0.0433(10) Uani 1 1 d .
O3 O -0.3851(5) 0.6384(4) 0.0552(3) 0.0430(10) Uani 1 1 d .
O4 O -0.3672(4) 0.4153(4) 0.1399(3) 0.0376(9) Uani 1 1 d .
N5 N 0.5350(11) 0.8028(14) 0.3671(9) 0.117(4) Uani 1 1 d .
C28 C 0.5360(15) 0.701(2) 0.4593(11) 0.127(5) Uani 1 1 d .
H28A H 0.4704 0.6407 0.4572 0.190 Uiso 1 1 calc R
H28B H 0.4983 0.7523 0.5001 0.190 Uiso 1 1 calc R
H28C H 0.6400 0.6440 0.4801 0.190 Uiso 1 1 calc R
O5 O 0.3703(16) 0.7336(19) 0.3023(13) 0.311(15) Uani 1 1 d D
C30 C 0.4587(18) 0.8071(19) 0.3014(13) 0.202(12) Uani 1 1 d D
H30 H 0.4686 0.8716 0.2459 0.243 Uiso 1 1 calc R
C29 C 0.6333(18) 0.893(2) 0.3666(13) 0.177(9) Uani 1 1 d .
H29A H 0.6316 0.9563 0.3061 0.266 Uiso 1 1 calc R
H29B H 0.7375 0.8368 0.3873 0.266 Uiso 1 1 calc R
H29C H 0.5969 0.9475 0.4059 0.266 Uiso 1 1 calc R

loop_
_atom_site_aniso_label
_atom_site_aniso_U_11
_atom_site_aniso_U_22
_atom_site_aniso_U_33
_atom_site_aniso_U_23
_atom_site_aniso_U_13
_atom_site_aniso_U_12
C1 0.024(2) 0.025(3) 0.042(3) -0.012(2) 0.005(2) 0.004(2)
C2 0.030(3) 0.028(3) 0.042(3) -0.004(2) 0.007(2) -0.001(2)
C3 0.031(3) 0.054(4) 0.043(3) -0.015(3) -0.006(2) 0.002(3)
C4 0.025(2) 0.029(3) 0.032(3) -0.007(2) 0.0041(19) -0.004(2)
C5 0.042(3) 0.064(4) 0.039(3) -0.025(3) -0.005(3) 0.002(3)
C6 0.038(3) 0.052(4) 0.046(3) -0.026(3) 0.002(3) 0.002(3)
C7 0.024(2) 0.038(3) 0.034(3) -0.014(2) 0.000(2) 0.000(2)
C8 0.028(3) 0.025(3) 0.045(3) -0.013(2) 0.004(2) 0.000(2)
C9 0.014(2) 0.024(2) 0.044(3) -0.012(2) 0.0063(19) 0.0044(17)
C10 0.031(3) 0.052(4) 0.041(3) -0.011(3) 0.008(2) -0.004(3)
C11 0.054(4) 0.083(6) 0.032(3) -0.015(3) 0.006(3) 0.009(4)
C12 0.043(3) 0.057(4) 0.042(3) -0.002(3) 0.015(3) -0.002(3)
C13 0.036(3) 0.040(3) 0.043(3) 0.001(3) 0.006(2) 0.000(3)
C14 0.026(2) 0.036(3) 0.035(3) -0.008(2) 0.004(2) -0.002(2)
C15 0.025(2) 0.027(3) 0.054(3) -0.022(3) 0.005(2) 0.000(2)
C16 0.025(2) 0.027(3) 0.048(3) -0.016(2) 0.000(2) 0.005(2)
C17 0.018(2) 0.018(2) 0.047(3) -0.011(2) 0.0045(19) 0.0013(18)
C18 0.028(3) 0.032(3) 0.054(3) -0.023(3) -0.002(2) 0.005(2)
C19 0.025(3) 0.041(3) 0.052(3) -0.021(3) -0.005(2) 0.007(2)
C20 0.020(2) 0.016(2) 0.046(3) -0.013(2) 0.002(2) -0.0009(18)
C21 0.032(3) 0.040(3) 0.063(4) -0.033(3) -0.010(3) 0.012(3)
C22 0.042(3) 0.043(4) 0.066(4) -0.036(3) -0.017(3) 0.018(3)
C26 0.048(3) 0.037(3) 0.059(4) -0.031(3) -0.011(3) 0.017(3)
C27 0.031(3) 0.028(3) 0.066(4) -0.023(3) -0.014(3) 0.014(2)
Cd1 0.01830(19) 0.01571(19) 0.0391(2) -0.01019(14) 0.00348(13) 0.00327(12)
N1 0.025(2) 0.022(2) 0.050(3) -0.015(2) 0.0066(18) 0.0034(17)
N2 0.023(2) 0.018(2) 0.049(3) -0.0104(19) 0.0034(18) 0.0017(16)
O1 0.032(2) 0.053(3) 0.048(2) -0.018(2) 0.0012(17) -0.0116(19)
O2 0.031(2) 0.058(3) 0.046(2) -0.023(2) 0.0070(17) -0.0131(19)
O3 0.046(2) 0.030(2) 0.045(2) -0.0126(19) -0.0014(18) 0.0041(18)
O4 0.0282(18) 0.027(2) 0.054(2) -0.0130(18) -0.0039(16) -0.0013(15)
N5 0.064(6) 0.122(9) 0.147(10) -0.064(8) -0.019(6) 0.036(6)
C28 0.082(8) 0.180(17) 0.148(13) -0.086(13) 0.027(8) -0.045(9)
O5 0.182(13) 0.33(2) 0.48(3) -0.34(2) -0.191(16) 0.107(13)
C30 0.131(13) 0.24(2) 0.24(2) -0.200(19) -0.083(14) 0.106(15)
C29 0.102(11) 0.189(19) 0.171(16) 0.046(14) -0.027(11) -0.047(12)

loop_
_atom_type_symbol
_atom_type_description
_atom_type_scat_dispersion_real
_atom_type_scat_dispersion_imag
_atom_type_scat_source
C C 0.0033 0.0016 'International Tables Vol C Tables 4.2.6.8 and 6.1.1.4'
Cd Cd -0.8075 1.2024 'International Tables Vol C Tables 4.2.6.8 and 6.1.1.4'
N N 0.0061 0.0033 'International Tables Vol C Tables 4.2.6.8 and 6.1.1.4'
O O 0.0106 0.0060 'International Tables Vol C Tables 4.2.6.8 and 6.1.1.4'
H H 0.0000 0.0000 'International Tables Vol C Tables 4.2.6.8 and 6.1.1.4'

loop_
_geom_angle_atom_site_label_1
_geom_angle_atom_site_label_2
_geom_angle_atom_site_label_3
_geom_angle
_geom_angle_site_symmetry_1
_geom_angle_site_symmetry_3
O2 C1 O1 121.3(5) . .
O2 C1 C2 118.5(5) . .
O1 C1 C2 120.2(5) . .
C1 C2 C14 115.2(5) . .
C1 C2 H2A 108.5 . .
C14 C2 H2A 108.5 . .
C1 C2 H2B 108.5 . .
C14 C2 H2B 108.5 . .
H2A C2 H2B 107.5 . .
C5 C3 C14 110.0(5) . .
C5 C3 H3A 109.7 . .
C14 C3 H3A 109.7 . .
C5 C3 H3B 109.7 . .
C14 C3 H3B 109.7 . .
H3A C3 H3B 108.2 . .
C14 C4 C7 111.4(4) . .
C14 C4 H4A 109.3 . .
C7 C4 H4A 109.3 . .
C14 C4 H4B 109.3 . .
C7 C4 H4B 109.3 . .
H4A C4 H4B 108.0 . .
C11 C5 C3 110.0(6) . .
C11 C5 C6 110.0(6) . .
C3 C5 C6 108.4(5) . .
C11 C5 H5 109.5 . .
C3 C5 H5 109.5 . .
C6 C5 H5 109.5 . .
C5 C6 C7 110.5(6) . .
C5 C6 H6A 109.6 . .
C7 C6 H6A 109.6 . .
C5 C6 H6B 109.6 . .
C7 C6 H6B 109.6 . .
H6A C6 H6B 108.1 . .
C8 C7 C4 111.5(4) . .
C8 C7 C10 112.3(4) . .
C4 C7 C10 109.9(5) . .
C8 C7 C6 107.4(5) . .
C4 C7 C6 107.9(4) . .
C10 C7 C6 107.8(5) . .
C9 C8 C7 119.8(5) . .
C9 C8 H8A 107.4 . .
C7 C8 H8A 107.4 . .
C9 C8 H8B 107.4 . .
C7 C8 H8B 107.4 . .
H8A C8 H8B 106.9 . .
O4 C9 O3 125.0(5) . .
O4 C9 C8 120.0(5) . .
O3 C9 C8 115.1(5) . .
C12 C10 C7 109.9(5) . .
C12 C10 H10A 109.7 . .
C7 C10 H10A 109.7 . .
C12 C10 H10B 109.7 . .
C7 C10 H10B 109.7 . .
H10A C10 H10B 108.2 . .
C5 C11 C12 109.4(5) . .
C5 C11 H11A 109.8 . .
C12 C11 H11A 109.8 . .
C5 C11 H11B 109.8 . .
C12 C11 H11B 109.8 . .
H11A C11 H11B 108.2 . .
C13 C12 C10 109.6(5) . .
C13 C12 C11 109.3(6) . .
C10 C12 C11 109.6(6) . .
C13 C12 H12 109.5 . .
C10 C12 H12 109.5 . .
C11 C12 H12 109.5 . .
C12 C13 C14 111.3(6) . .
C12 C13 H13A 109.4 . .
C14 C13 H13A 109.4 . .
C12 C13 H13B 109.4 . .
C14 C13 H13B 109.4 . .
H13A C13 H13B 108.0 . .
C4 C14 C13 109.0(4) . .
C4 C14 C2 112.5(4) . .
C13 C14 C2 107.2(5) . .
C4 C14 C3 108.5(5) . .
C13 C14 C3 108.0(5) . .
C2 C14 C3 111.4(5) . .
N2 C15 C16 123.1(5) . .
N2 C15 H15 118.4 . .
C16 C15 H15 118.4 . .
C15 C16 C17 119.9(5) . .
C15 C16 H16 120.1 . .
C17 C16 H16 120.1 . .
C18 C17 C16 116.9(4) . .
C18 C17 C20 121.9(5) . .
C16 C17 C20 121.2(5) . .
C17 C18 C19 119.7(5) . .
C17 C18 H18 120.1 . .
C19 C18 H18 120.1 . .
N2 C19 C18 123.4(5) . .
N2 C19 H19 118.3 . .
C18 C19 H19 118.3 . .
C22 C20 C21 116.1(4) . .
C22 C20 C17 122.1(5) . .
C21 C20 C17 121.8(5) . .
C27 C21 C20 120.0(5) 1_465 .
C27 C21 H21 120.0 1_465 .
C20 C21 H21 120.0 . .
C26 C22 C20 120.1(5) 1_465 .
C26 C22 H22 120.0 1_465 .
C20 C22 H22 120.0 . .
N1 C26 C22 123.7(5) . 1_645
N1 C26 H26 118.1 . .
C22 C26 H26 118.1 1_645 .
N1 C27 C21 123.3(5) . 1_645
N1 C27 H27 118.3 . .
C21 C27 H27 118.3 1_645 .
O3 Cd1 O4 127.51(17) 2_565 1_655
O3 Cd1 N2 93.14(15) 2_565 .
O4 Cd1 N2 91.04(15) 1_655 .
O3 Cd1 N1 85.51(15) 2_565 .
O4 Cd1 N1 86.35(16) 1_655 .
N2 Cd1 N1 175.44(17) . .
O3 Cd1 O2 88.99(16) 2_565 .
O4 Cd1 O2 143.46(15) 1_655 .
N2 Cd1 O2 88.15(16) . .
N1 Cd1 O2 96.18(17) . .
O3 Cd1 O1 144.06(17) 2_565 .
O4 Cd1 O1 88.33(15) 1_655 .
N2 Cd1 O1 88.11(16) . .
N1 Cd1 O1 95.55(16) . .
O2 Cd1 O1 55.13(14) . .
C26 N1 C27 116.7(4) . .
C26 N1 Cd1 120.8(4) . .
C27 N1 Cd1 122.5(3) . .
C19 N2 C15 117.0(4) . .
C19 N2 Cd1 122.2(3) . .
C15 N2 Cd1 120.7(3) . .
C1 O1 Cd1 91.0(3) . .
C1 O2 Cd1 92.3(3) . .
C9 O3 Cd1 134.7(4) . 2_565
C9 O4 Cd1 134.5(3) . 1_455
C30 N5 C29 125.1(19) . .
C30 N5 C28 123.3(18) . .
C29 N5 C28 111.5(12) . .
N5 C28 H28A 109.5 . .
N5 C28 H28B 109.5 . .
H28A C28 H28B 109.5 . .
N5 C28 H28C 109.5 . .
H28A C28 H28C 109.5 . .
H28B C28 H28C 109.5 . .
N5 C30 O5 125(2) . .
N5 C30 H30 117.4 . .
O5 C30 H30 117.4 . .
N5 C29 H29A 109.5 . .
N5 C29 H29B 109.5 . .
H29A C29 H29B 109.5 . .
N5 C29 H29C 109.5 . .
H29A C29 H29C 109.5 . .
H29B C29 H29C 109.5 . .

loop_
_geom_bond_atom_site_label_1
_geom_bond_atom_site_label_2
_geom_bond_distance
_geom_bond_site_symmetry_2
C1 O2 1.256(7) .
C1 O1 1.260(7) .
C1 C2 1.518(8) .
C2 C14 1.550(7) .
C2 H2A 0.9700 .
C2 H2B 0.9700 .
C3 C5 1.545(8) .
C3 C14 1.554(9) .
C3 H3A 0.9700 .
C3 H3B 0.9700 .
C4 C14 1.530(7) .
C4 C7 1.545(7) .
C4 H4A 0.9700 .
C4 H4B 0.9700 .
C5 C11 1.518(11) .
C5 C6 1.547(9) .
C5 H5 0.9800 .
C6 C7 1.552(8) .
C6 H6A 0.9700 .
C6 H6B 0.9700 .
C7 C8 1.544(7) .
C7 C10 1.550(9) .
C8 C9 1.523(8) .
C8 H8A 0.9700 .
C8 H8B 0.9700 .
C9 O4 1.244(7) .
C9 O3 1.266(7) .
C10 C12 1.537(9) .
C10 H10A 0.9700 .
C10 H10B 0.9700 .
C11 C12 1.542(12) .
C11 H11A 0.9700 .
C11 H11B 0.9700 .
C12 C13 1.528(9) .
C12 H12 0.9800 .
C13 C14 1.538(8) .
C13 H13A 0.9700 .
C13 H13B 0.9700 .
C15 N2 1.342(7) .
C15 C16 1.391(7) .
C15 H15 0.9300 .
C16 C17 1.393(8) .
C16 H16 0.9300 .
C17 C18 1.390(7) .
C17 C20 1.486(6) .
C18 C19 1.392(7) .
C18 H18 0.9300 .
C19 N2 1.338(7) .
C19 H19 0.9300 .
C20 C22 1.395(8) .
C20 C21 1.397(7) .
C21 C27 1.396(7) 1_465
C21 H21 0.9300 .
C22 C26 1.388(7) 1_465
C22 H22 0.9300 .
C26 N1 1.336(7) .
C26 C22 1.388(7) 1_645
C26 H26 0.9300 .
C27 N1 1.340(8) .
C27 C21 1.396(7) 1_645
C27 H27 0.9300 .
Cd1 O3 2.238(4) 2_565
Cd1 O4 2.244(4) 1_655
Cd1 N2 2.349(4) .
Cd1 N1 2.356(4) .
Cd1 O2 2.357(5) .
Cd1 O1 2.383(5) .
O3 Cd1 2.238(4) 2_565
O4 Cd1 2.244(4) 1_455
N5 C30 1.216(17) .
N5 C29 1.43(2) .
N5 C28 1.49(2) .
C28 H28A 0.9600 .
C28 H28B 0.9600 .
C28 H28C 0.9600 .
O5 C30 1.218(17) .
C30 H30 0.9300 .
C29 H29A 0.9600 .
C29 H29B 0.9600 .
C29 H29C 0.9600 .

loop_
_geom_torsion_atom_site_label_1
_geom_torsion_atom_site_label_2
_geom_torsion_atom_site_label_3
_geom_torsion_atom_site_label_4
_geom_torsion
_geom_torsion_site_symmetry_1
_geom_torsion_site_symmetry_4
O2 C1 C2 C14 -102.7(6) . .
O1 C1 C2 C14 75.9(6) . .
C14 C3 C5 C11 60.0(7) . .
C14 C3 C5 C6 -60.3(8) . .
C11 C5 C6 C7 -59.6(7) . .
C3 C5 C6 C7 60.7(7) . .
C14 C4 C7 C8 177.4(5) . .
C14 C4 C7 C10 -57.4(6) . .
C14 C4 C7 C6 59.8(6) . .
C5 C6 C7 C8 -179.9(5) . .
C5 C6 C7 C4 -59.7(6) . .
C5 C6 C7 C10 58.9(6) . .
C4 C7 C8 C9 55.5(7) . .
C10 C7 C8 C9 -68.3(6) . .
C6 C7 C8 C9 173.4(5) . .
C7 C8 C9 O4 20.6(7) . .
C7 C8 C9 O3 -159.8(5) . .
C8 C7 C10 C12 -177.9(5) . .
C4 C7 C10 C12 57.4(6) . .
C6 C7 C10 C12 -59.9(6) . .
C3 C5 C11 C12 -60.1(7) . .
C6 C5 C11 C12 59.3(7) . .
C7 C10 C12 C13 -58.7(8) . .
C7 C10 C12 C11 61.2(7) . .
C5 C11 C12 C13 59.7(7) . .
C5 C11 C12 C10 -60.3(7) . .
C10 C12 C13 C14 59.9(8) . .
C11 C12 C13 C14 -60.1(7) . .
C7 C4 C14 C13 57.4(6) . .
C7 C4 C14 C2 176.2(5) . .
C7 C4 C14 C3 -60.1(6) . .
C12 C13 C14 C4 -58.7(7) . .
C12 C13 C14 C2 179.2(5) . .
C12 C13 C14 C3 59.0(6) . .
C1 C2 C14 C4 54.1(7) . .
C1 C2 C14 C13 173.9(5) . .
C1 C2 C14 C3 -68.0(7) . .
C5 C3 C14 C4 59.9(7) . .
C5 C3 C14 C13 -58.1(7) . .
C5 C3 C14 C2 -175.7(5) . .
N2 C15 C16 C17 0.0(9) . .
C15 C16 C17 C18 -0.6(9) . .
C15 C16 C17 C20 179.5(6) . .
C16 C17 C18 C19 0.7(9) . .
C20 C17 C18 C19 -179.4(6) . .
C17 C18 C19 N2 -0.2(11) . .
C18 C17 C20 C22 -0.9(9) . .
C16 C17 C20 C22 179.0(6) . .
C18 C17 C20 C21 178.1(6) . .
C16 C17 C20 C21 -2.0(9) . .
C22 C20 C21 C27 -0.2(10) . 1_465
C17 C20 C21 C27 -179.3(6) . 1_465
C21 C20 C22 C26 -0.5(11) . 1_465
C17 C20 C22 C26 178.6(7) . 1_465
C22 C26 N1 C27 -2.0(11) 1_645 .
C22 C26 N1 Cd1 176.1(6) 1_645 .
C21 C27 N1 C26 1.2(10) 1_645 .
C21 C27 N1 Cd1 -176.8(6) 1_645 .
O3 Cd1 N1 C26 163.1(6) 2_565 .
O4 Cd1 N1 C26 35.0(5) 1_655 .
N2 Cd1 N1 C26 90(2) . .
O2 Cd1 N1 C26 -108.4(5) . .
O1 Cd1 N1 C26 -53.0(5) . .
O3 Cd1 N1 C27 -19.0(5) 2_565 .
O4 Cd1 N1 C27 -147.1(5) 1_655 .
N2 Cd1 N1 C27 -92(2) . .
O2 Cd1 N1 C27 69.5(5) . .
O1 Cd1 N1 C27 125.0(5) . .
C18 C19 N2 C15 -0.4(10) . .
C18 C19 N2 Cd1 -176.5(5) . .
C16 C15 N2 C19 0.5(9) . .
C16 C15 N2 Cd1 176.7(5) . .
O3 Cd1 N2 C19 -162.7(5) 2_565 .
O4 Cd1 N2 C19 -35.0(5) 1_655 .
N1 Cd1 N2 C19 -90(2) . .
O2 Cd1 N2 C19 108.4(5) . .
O1 Cd1 N2 C19 53.3(5) . .
O3 Cd1 N2 C15 21.3(5) 2_565 .
O4 Cd1 N2 C15 149.0(4) 1_655 .
N1 Cd1 N2 C15 94(2) . .
O2 Cd1 N2 C15 -67.6(4) . .
O1 Cd1 N2 C15 -122.7(5) . .
O2 C1 O1 Cd1 4.6(5) . .
C2 C1 O1 Cd1 -173.9(4) . .
O3 Cd1 O1 C1 -6.2(4) 2_565 .
O4 Cd1 O1 C1 177.6(3) 1_655 .
N2 Cd1 O1 C1 86.5(3) . .
N1 Cd1 O1 C1 -96.2(3) . .
O2 Cd1 O1 C1 -2.5(3) . .
O1 C1 O2 Cd1 -4.6(5) . .
C2 C1 O2 Cd1 173.9(4) . .
O3 Cd1 O2 C1 -179.6(3) 2_565 .
O4 Cd1 O2 C1 2.8(4) 1_655 .
N2 Cd1 O2 C1 -86.4(3) . .
N1 Cd1 O2 C1 95.0(3) . .
O1 Cd1 O2 C1 2.6(3) . .
O4 C9 O3 Cd1 -19.0(8) . 2_565
C8 C9 O3 Cd1 161.6(4) . 2_565
O3 C9 O4 Cd1 -30.8(8) . 1_455
C8 C9 O4 Cd1 148.7(4) . 1_455
C29 N5 C30 O5 -177.1(16) . .
C28 N5 C30 O5 3(2) . .
